data_7210508
loop_
_publ_author_name
'Peng, Jun-Bo'
'Ren, Yan-Ping'
'Kong, Xiang-Jian'
'Long, La-Sheng'
'Huang, Rong-Bin'
'Zheng, Lan-Sun'

_publ_section_title
;
 A series of di-, tri- and tetranuclear lanthanide clusters with slow
 magnetic relaxation for Dy2 and Dy4
;
_journal_issue 6
_journal_name_full CrystEngComm
_journal_page_first 2084
_journal_page_last 2090
_journal_paper_doi 10.1039/c0ce00589d
_journal_volume 13
_journal_year 2011
_chemical_formula_sum 'C70 H150 Cl9 N10 Nd3 O66'
_chemical_formula_weight 2939.77
_chemical_name_systematic
;
?
;
_space_group_IT_number 14
_symmetry_cell_setting monoclinic
_symmetry_space_group_name_Hall '-P 2ybc'
_symmetry_space_group_name_H-M 'P 1 21/c 1'
_atom_sites_solution_hydrogens geom
_atom_sites_solution_primary direct
_atom_sites_solution_secondary difmap
_audit_creation_method SHELXL-97
_cell_angle_alpha 90.00
_cell_angle_beta 90.599(2)
_cell_angle_gamma 90.00
_cell_formula_units_Z 4
_cell_length_a 14.5240(2)
_cell_length_b 27.1221(5)
_cell_length_c 28.9263(5)
_cell_measurement_reflns_used 32958
_cell_measurement_temperature 173(2)
_cell_measurement_theta_max 29.0759
_cell_measurement_theta_min 2.7335
_cell_volume 11394.1(3)
_computing_cell_refinement 'CrysAlis RED, Oxford Diffraction Ltd.'
_computing_data_collection 'CrysAlis CCD, Oxford Diffraction Ltd.'
_computing_data_reduction 'CrysAlis RED, Oxford Diffraction Ltd.'
_computing_molecular_graphics 'SHELXL-97 (Sheldrick, 1997)'
_computing_publication_material 'SHELXL-97 (Sheldrick, 1997)'
_computing_structure_refinement 'SHELXL-97 (Sheldrick, 1997)'
_computing_structure_solution 'SHELXS-97 (Sheldrick, 1990)'
_diffrn_ambient_temperature 173(2)
_diffrn_measured_fraction_theta_full 0.996
_diffrn_measured_fraction_theta_max 0.996
_diffrn_measurement_device_type 'Xcalibur, Sapphire3, Gemini ultra'
_diffrn_radiation_monochromator graphite
_diffrn_radiation_source 'fine-focus sealed tube'
_diffrn_radiation_type MoK\a
_diffrn_radiation_wavelength 0.71073
_diffrn_reflns_av_R_equivalents 0.0592
_diffrn_reflns_av_sigmaI/netI 0.0687
_diffrn_reflns_limit_h_max 13
_diffrn_reflns_limit_h_min -17
_diffrn_reflns_limit_k_max 32
_diffrn_reflns_limit_k_min -31
_diffrn_reflns_limit_l_max 34
_diffrn_reflns_limit_l_min -34
_diffrn_reflns_number 97744
_diffrn_reflns_theta_full 25.00
_diffrn_reflns_theta_max 25.00
_diffrn_reflns_theta_min 2.74
_exptl_absorpt_coefficient_mu 1.665
_exptl_absorpt_correction_T_max 0.7318
_exptl_absorpt_correction_T_min 0.6178
_exptl_absorpt_correction_type multi-scan
_exptl_crystal_colour pink
_exptl_crystal_density_diffrn 1.714
_exptl_crystal_density_meas ?
_exptl_crystal_density_method 'not measured'
_exptl_crystal_description block
_exptl_crystal_F_000 6004
_exptl_crystal_size_max 0.32
_exptl_crystal_size_mid 0.31
_exptl_crystal_size_min 0.20
_refine_diff_density_max 3.344
_refine_diff_density_min -2.398
_refine_diff_density_rms 0.211
_refine_ls_extinction_method none
_refine_ls_goodness_of_fit_ref 1.064
_refine_ls_hydrogen_treatment constr
_refine_ls_matrix_type full
_refine_ls_number_parameters 1423
_refine_ls_number_reflns 19979
_refine_ls_number_restraints 6
_refine_ls_restrained_S_all 1.064
_refine_ls_R_factor_all 0.1096
_refine_ls_R_factor_gt 0.0874
_refine_ls_shift/su_max 0.049
_refine_ls_shift/su_mean 0.001
_refine_ls_structure_factor_coef Fsqd
_refine_ls_weighting_details 'calc w=1/[\s^2^(Fo^2^)+(0.0424P)^2^+448.2065P] where P=(Fo^2^+2Fc^2^)/3'
_refine_ls_weighting_scheme calc
_refine_ls_wR_factor_gt 0.2051
_refine_ls_wR_factor_ref 0.2126
_reflns_number_gt 15172
_reflns_number_total 19979
_reflns_threshold_expression >2sigma(I)
_cod_data_source_file c0ce00589d.txt
_cod_data_source_block complex4
_cod_depositor_comments
;
The following automatic conversions were performed:

'_symmetry_cell_setting' value 'Monoclinic' changed to 'monoclinic'
according to the built-in table from CIF Core dictionary named
'cif_core.dic' version 2.4.1 from 2010-06-29.

Automatic conversion script
Id: cif_fix_values 1891 2012-01-12 08:04:46Z andrius 

The following automatic conversions were performed:

'_exptl_crystal_density_meas' value 'not measured' was changed to '?'
- the value is perceived as not measured.

Automatic conversion script
Id: cif_fix_values 3008 2015-01-20 13:52:24Z robertas 
;
_cod_original_sg_symbol_H-M p2(1)/c
_cod_database_code 7210508

loop_
_symmetry_equiv_pos_as_xyz
'x, y, z'
'-x, y+1/2, -z+1/2'
'-x, -y, -z'
'x, -y-1/2, z-1/2'

loop_
_atom_site_label
_atom_site_type_symbol
_atom_site_fract_x
_atom_site_fract_y
_atom_site_fract_z
_atom_site_U_iso_or_equiv
_atom_site_adp_type
_atom_site_occupancy
_atom_site_symmetry_multiplicity
_atom_site_calc_flag
_atom_site_refinement_flags
Nd1 Nd 0.28409(3) 0.429591(17) 0.392078(15) 0.01629(11) Uani 1 1 d .
Nd2 Nd 0.29596(3) 0.567837(16) 0.099028(15) 0.01581(10) Uani 1 1 d .
Nd3 Nd 0.27689(3) 0.497214(16) 0.247871(15) 0.01143(9) Uani 1 1 d .
Cl1 Cl -0.01111(17) 0.75286(9) 0.63987(9) 0.0314(6) Uani 1 1 d .
Cl2 Cl 0.16500(17) 0.44406(9) 0.56810(8) 0.0300(6) Uani 1 1 d .
Cl3 Cl 0.10540(17) 1.01679(9) 0.43719(8) 0.0326(6) Uani 1 1 d .
Cl4 Cl 0.00558(17) 0.66097(9) 0.01125(9) 0.0342(6) Uani 1 1 d .
Cl5 Cl 0.62033(19) 0.87648(10) 0.47003(9) 0.0368(7) Uani 1 1 d .
Cl6 Cl 0.40323(19) 0.66343(10) 0.66792(9) 0.0390(7) Uani 1 1 d .
Cl7 Cl 0.35283(18) 0.15598(10) 0.34339(9) 0.0369(7) Uani 1 1 d .
Cl8 Cl 0.4450(2) 0.59728(12) 0.47667(10) 0.0510(8) Uani 1 1 d .
Cl9 Cl 0.13397(17) 0.62982(9) 0.53985(8) 0.0294(6) Uani 1 1 d .
C1 C 0.2304(6) 0.3105(4) 0.4216(3) 0.028(2) Uani 1 1 d .
C2 C 0.2282(6) 0.2837(3) 0.4685(3) 0.027(2) Uani 1 1 d .
C3 C 0.3148(7) 0.2982(4) 0.4969(4) 0.043(3) Uani 1 1 d .
H3A H 0.3698 0.2852 0.4811 0.052 Uiso 1 1 calc R
H3B H 0.3198 0.3346 0.4975 0.052 Uiso 1 1 calc R
C4 C 0.3151(9) 0.2796(4) 0.5455(4) 0.049(3) Uani 1 1 d .
H4A H 0.3675 0.2945 0.5627 0.059 Uiso 1 1 calc R
H4B H 0.3238 0.2434 0.5454 0.059 Uiso 1 1 calc R
C5 C 0.2251(10) 0.2921(5) 0.5703(4) 0.058(4) Uani 1 1 d .
H5A H 0.2258 0.2769 0.6014 0.069 Uiso 1 1 calc R
H5B H 0.2206 0.3283 0.5743 0.069 Uiso 1 1 calc R
C6 C 0.1436(8) 0.2742(4) 0.5440(3) 0.040(3) Uani 1 1 d .
H6A H 0.0869 0.2840 0.5603 0.048 Uiso 1 1 calc R
H6B H 0.1452 0.2377 0.5425 0.048 Uiso 1 1 calc R
C7 C 0.1408(7) 0.2948(4) 0.4954(3) 0.029(2) Uani 1 1 d .
H7A H 0.1320 0.3309 0.4970 0.035 Uiso 1 1 calc R
H7B H 0.0873 0.2806 0.4786 0.035 Uiso 1 1 calc R
C8 C 0.1118(5) 0.4334(3) 0.3032(3) 0.018(2) Uani 1 1 d .
C9 C 0.0127(6) 0.4174(3) 0.3144(3) 0.017(2) Uani 1 1 d .
C10 C -0.0435(6) 0.4645(3) 0.3252(3) 0.026(2) Uani 1 1 d .
H10A H -0.0172 0.4806 0.3531 0.031 Uiso 1 1 calc R
H10B H -0.0381 0.4879 0.2991 0.031 Uiso 1 1 calc R
C11 C -0.1428(7) 0.4535(4) 0.3332(4) 0.034(3) Uani 1 1 d .
H11A H -0.1768 0.4848 0.3375 0.040 Uiso 1 1 calc R
H11B H -0.1490 0.4337 0.3617 0.040 Uiso 1 1 calc R
C12 C -0.1850(7) 0.4253(4) 0.2923(4) 0.039(3) Uani 1 1 d .
H12A H -0.2501 0.4174 0.2989 0.047 Uiso 1 1 calc R
H12B H -0.1835 0.4461 0.2643 0.047 Uiso 1 1 calc R
C13 C -0.1323(6) 0.3777(4) 0.2836(4) 0.033(3) Uani 1 1 d .
H13A H -0.1378 0.3558 0.3108 0.039 Uiso 1 1 calc R
H13B H -0.1593 0.3605 0.2565 0.039 Uiso 1 1 calc R
C14 C -0.0331(6) 0.3883(4) 0.2750(3) 0.024(2) Uani 1 1 d .
H14A H -0.0277 0.4072 0.2459 0.029 Uiso 1 1 calc R
H14B H 0.0001 0.3567 0.2710 0.029 Uiso 1 1 calc R
C15 C 0.3302(6) 0.3788(4) 0.2882(3) 0.025(2) Uani 1 1 d .
C16 C 0.3189(7) 0.3240(3) 0.2718(3) 0.023(2) Uani 1 1 d .
C17 C 0.2187(6) 0.3142(3) 0.2635(3) 0.025(2) Uani 1 1 d .
H17A H 0.1941 0.3394 0.2419 0.030 Uiso 1 1 calc R
H17B H 0.1857 0.3177 0.2930 0.030 Uiso 1 1 calc R
C18 C 0.1988(8) 0.2625(4) 0.2432(4) 0.043(3) Uani 1 1 d .
H18A H 0.2123 0.2373 0.2671 0.052 Uiso 1 1 calc R
H18B H 0.1326 0.2601 0.2350 0.052 Uiso 1 1 calc R
C19 C 0.2551(9) 0.2517(4) 0.2010(4) 0.049(3) Uani 1 1 d .
H19A H 0.2342 0.2732 0.1753 0.059 Uiso 1 1 calc R
H19B H 0.2451 0.2170 0.1916 0.059 Uiso 1 1 calc R
C20 C 0.3575(8) 0.2601(3) 0.2099(4) 0.037(3) Uani 1 1 d .
H20A H 0.3913 0.2554 0.1807 0.044 Uiso 1 1 calc R
H20B H 0.3803 0.2353 0.2324 0.044 Uiso 1 1 calc R
C21 C 0.3777(7) 0.3127(3) 0.2290(3) 0.027(2) Uani 1 1 d .
H21A H 0.4438 0.3154 0.2374 0.032 Uiso 1 1 calc R
H21B H 0.3643 0.3374 0.2046 0.032 Uiso 1 1 calc R
C22 C 0.4353(6) 0.4996(3) 0.3477(3) 0.021(2) Uani 1 1 d .
C23 C 0.5218(6) 0.5334(3) 0.3461(3) 0.018(2) Uani 1 1 d .
C24 C 0.5830(6) 0.5188(3) 0.3055(3) 0.022(2) Uani 1 1 d .
H24A H 0.6090 0.4856 0.3115 0.027 Uiso 1 1 calc R
H24B H 0.5448 0.5168 0.2771 0.027 Uiso 1 1 calc R
C25 C 0.6602(7) 0.5542(4) 0.2979(4) 0.040(3) Uani 1 1 d .
H25A H 0.6933 0.5449 0.2694 0.048 Uiso 1 1 calc R
H25B H 0.7043 0.5522 0.3242 0.048 Uiso 1 1 calc R
C26 C 0.6243(8) 0.6084(4) 0.2932(4) 0.046(3) Uani 1 1 d .
H26A H 0.6773 0.6310 0.2896 0.055 Uiso 1 1 calc R
H26B H 0.5849 0.6112 0.2652 0.055 Uiso 1 1 calc R
C27 C 0.5703(7) 0.6233(4) 0.3345(4) 0.034(3) Uani 1 1 d .
H27A H 0.5465 0.6572 0.3302 0.041 Uiso 1 1 calc R
H27B H 0.6107 0.6231 0.3623 0.041 Uiso 1 1 calc R
C28 C 0.4906(6) 0.5881(3) 0.3414(4) 0.025(2) Uani 1 1 d .
H28A H 0.4475 0.5910 0.3148 0.030 Uiso 1 1 calc R
H28B H 0.4571 0.5977 0.3696 0.030 Uiso 1 1 calc R
C29 C 0.2087(5) 0.5466(3) 0.3551(3) 0.0147(19) Uani 1 1 d .
C30 C 0.1753(6) 0.5947(3) 0.3765(3) 0.022(2) Uani 1 1 d .
C31 C 0.0729(6) 0.6014(4) 0.3677(3) 0.026(2) Uani 1 1 d .
H31A H 0.0392 0.5741 0.3828 0.031 Uiso 1 1 calc R
H31B H 0.0605 0.5994 0.3341 0.031 Uiso 1 1 calc R
C32 C 0.0364(8) 0.6508(4) 0.3860(4) 0.051(3) Uani 1 1 d .
H32A H -0.0286 0.6547 0.3761 0.062 Uiso 1 1 calc R
H32B H 0.0380 0.6502 0.4202 0.062 Uiso 1 1 calc R
C33 C 0.0909(9) 0.6943(5) 0.3693(5) 0.054(4) Uani 1 1 d .
H33A H 0.0685 0.7246 0.3847 0.065 Uiso 1 1 calc R
H33B H 0.0812 0.6982 0.3356 0.065 Uiso 1 1 calc R
C34 C 0.1929(10) 0.6882(4) 0.3794(4) 0.050(4) Uani 1 1 d .
H34A H 0.2038 0.6886 0.4132 0.060 Uiso 1 1 calc R
H34B H 0.2271 0.7161 0.3658 0.060 Uiso 1 1 calc R
C35 C 0.2286(8) 0.6398(4) 0.3593(4) 0.036(3) Uani 1 1 d .
H35A H 0.2944 0.6359 0.3678 0.043 Uiso 1 1 calc R
H35B H 0.2241 0.6412 0.3252 0.043 Uiso 1 1 calc R
C36 C 0.3466(6) 0.6107(3) 0.2127(3) 0.022(2) Uani 1 1 d .
C37 C 0.3482(6) 0.6662(3) 0.2193(3) 0.022(2) Uani 1 1 d .
C38 C 0.2497(7) 0.6823(4) 0.2194(3) 0.030(3) Uani 1 1 d .
H38A H 0.2166 0.6635 0.2434 0.037 Uiso 1 1 calc R
H38B H 0.2214 0.6741 0.1891 0.037 Uiso 1 1 calc R
C39 C 0.2373(7) 0.7378(4) 0.2286(4) 0.036(3) Uani 1 1 d .
H39A H 0.1710 0.7452 0.2320 0.043 Uiso 1 1 calc R
H39B H 0.2605 0.7568 0.2020 0.043 Uiso 1 1 calc R
C40 C 0.2899(8) 0.7534(4) 0.2730(4) 0.044(3) Uani 1 1 d .
H40A H 0.2858 0.7896 0.2765 0.052 Uiso 1 1 calc R
H40B H 0.2604 0.7381 0.3001 0.052 Uiso 1 1 calc R
C41 C 0.3902(8) 0.7383(4) 0.2719(4) 0.038(3) Uani 1 1 d .
H41A H 0.4195 0.7459 0.3021 0.046 Uiso 1 1 calc R
H41B H 0.4222 0.7577 0.2479 0.046 Uiso 1 1 calc R
C42 C 0.4006(7) 0.6835(3) 0.2616(3) 0.028(2) Uani 1 1 d .
H42A H 0.4668 0.6761 0.2574 0.033 Uiso 1 1 calc R
H42B H 0.3793 0.6645 0.2886 0.033 Uiso 1 1 calc R
C43 C 0.4430(5) 0.4888(3) 0.1615(3) 0.017(2) Uani 1 1 d .
C44 C 0.5300(6) 0.4578(4) 0.1522(3) 0.023(2) Uani 1 1 d .
C45 C 0.5139(6) 0.4043(4) 0.1645(4) 0.029(2) Uani 1 1 d .
H45A H 0.4636 0.3912 0.1447 0.035 Uiso 1 1 calc R
H45B H 0.4936 0.4023 0.1970 0.035 Uiso 1 1 calc R
C46 C 0.5987(7) 0.3724(4) 0.1586(4) 0.039(3) Uani 1 1 d .
H46A H 0.6123 0.3691 0.1253 0.047 Uiso 1 1 calc R
H46B H 0.5865 0.3391 0.1711 0.047 Uiso 1 1 calc R
C47 C 0.6828(7) 0.3946(4) 0.1837(4) 0.039(3) Uani 1 1 d .
H47A H 0.6736 0.3926 0.2176 0.047 Uiso 1 1 calc R
H47B H 0.7383 0.3751 0.1762 0.047 Uiso 1 1 calc R
C48 C 0.6981(6) 0.4480(4) 0.1701(4) 0.034(3) Uani 1 1 d .
H48A H 0.7498 0.4618 0.1885 0.041 Uiso 1 1 calc R
H48B H 0.7148 0.4497 0.1370 0.041 Uiso 1 1 calc R
C49 C 0.6131(6) 0.4783(3) 0.1780(3) 0.027(2) Uani 1 1 d .
H49A H 0.6244 0.5125 0.1677 0.033 Uiso 1 1 calc R
H49B H 0.5999 0.4791 0.2115 0.033 Uiso 1 1 calc R
C50 C 0.2016(6) 0.4575(3) 0.1358(3) 0.021(2) Uani 1 1 d .
C51 C 0.1298(5) 0.4176(3) 0.1224(3) 0.0140(7) Uani 1 1 d U
C52 C 0.0407(6) 0.4266(4) 0.1497(3) 0.028(2) Uani 1 1 d .
H52A H 0.0565 0.4288 0.1830 0.033 Uiso 1 1 calc R
H52B H 0.0141 0.4586 0.1402 0.033 Uiso 1 1 calc R
C53 C -0.0315(7) 0.3870(4) 0.1431(4) 0.036(3) Uani 1 1 d .
H53A H -0.0547 0.3875 0.1108 0.043 Uiso 1 1 calc R
H53B H -0.0840 0.3933 0.1638 0.043 Uiso 1 1 calc R
C54 C 0.0116(8) 0.3352(4) 0.1542(4) 0.038(3) Uani 1 1 d .
H54A H 0.0308 0.3340 0.1871 0.046 Uiso 1 1 calc R
H54B H -0.0352 0.3092 0.1489 0.046 Uiso 1 1 calc R
C55 C 0.0919(8) 0.3260(4) 0.1246(3) 0.035(3) Uani 1 1 d .
H55A H 0.0713 0.3254 0.0919 0.042 Uiso 1 1 calc R
H55B H 0.1178 0.2932 0.1322 0.042 Uiso 1 1 calc R
C56 C 0.1673(7) 0.3647(3) 0.1302(3) 0.031(3) Uani 1 1 d .
H56A H 0.2168 0.3581 0.1078 0.037 Uiso 1 1 calc R
H56B H 0.1942 0.3624 0.1617 0.037 Uiso 1 1 calc R
C57 C 0.1230(6) 0.5729(3) 0.1775(3) 0.023(2) Uani 1 1 d .
C58 C 0.0246(6) 0.5893(3) 0.1894(3) 0.023(2) Uani 1 1 d .
C59 C -0.0350(6) 0.5456(3) 0.2037(4) 0.028(2) Uani 1 1 d .
H59A H -0.0467 0.5245 0.1763 0.033 Uiso 1 1 calc R
H59B H -0.0007 0.5256 0.2268 0.033 Uiso 1 1 calc R
C60 C -0.1271(6) 0.5608(4) 0.2242(4) 0.036(3) Uani 1 1 d .
H60A H -0.1600 0.5309 0.2348 0.043 Uiso 1 1 calc R
H60B H -0.1653 0.5766 0.1999 0.043 Uiso 1 1 calc R
C61 C -0.1160(7) 0.5963(4) 0.2649(4) 0.044(3) Uani 1 1 d .
H61A H -0.1773 0.6059 0.2766 0.053 Uiso 1 1 calc R
H61B H -0.0813 0.5802 0.2903 0.053 Uiso 1 1 calc R
C62 C -0.0645(7) 0.6417(4) 0.2485(4) 0.037(3) Uani 1 1 d .
H62A H -0.0557 0.6647 0.2748 0.044 Uiso 1 1 calc R
H62B H -0.1015 0.6588 0.2244 0.044 Uiso 1 1 calc R
C63 C 0.0299(6) 0.6276(3) 0.2287(3) 0.025(2) Uani 1 1 d .
H63A H 0.0601 0.6577 0.2169 0.029 Uiso 1 1 calc R
H63B H 0.0691 0.6142 0.2540 0.029 Uiso 1 1 calc R
C64 C 0.2850(6) 0.6690(3) 0.0572(3) 0.021(2) Uani 1 1 d .
C65 C 0.2711(6) 0.7207(3) 0.0383(3) 0.025(2) Uani 1 1 d .
C66 C 0.2646(10) 0.7244(5) -0.0135(4) 0.052(4) Uani 1 1 d .
H66A H 0.2399 0.7572 -0.0219 0.063 Uiso 1 1 calc R
H66B H 0.2207 0.6992 -0.0250 0.063 Uiso 1 1 calc R
C67 C 0.3577(10) 0.7170(5) -0.0374(5) 0.071(4) Uani 1 1 d .
H67A H 0.3757 0.6819 -0.0350 0.086 Uiso 1 1 calc R
H67B H 0.3506 0.7250 -0.0707 0.086 Uiso 1 1 calc R
C68 C 0.4320(11) 0.7479(6) -0.0172(7) 0.100(6) Uani 1 1 d .
H68A H 0.4203 0.7828 -0.0254 0.120 Uiso 1 1 calc R
H68B H 0.4914 0.7383 -0.0311 0.120 Uiso 1 1 calc R
C69 C 0.4398(10) 0.7434(6) 0.0345(7) 0.093(6) Uani 1 1 d .
H69A H 0.4878 0.7665 0.0459 0.112 Uiso 1 1 calc R
H69B H 0.4597 0.7096 0.0425 0.112 Uiso 1 1 calc R
C70 C 0.3488(9) 0.7547(4) 0.0588(5) 0.054(4) Uani 1 1 d .
H70A H 0.3321 0.7898 0.0542 0.065 Uiso 1 1 calc R
H70B H 0.3557 0.7487 0.0925 0.065 Uiso 1 1 calc R
N1 N 0.2316(6) 0.2295(3) 0.4561(3) 0.041(2) Uani 1 1 d .
H1A H 0.2302 0.2112 0.4824 0.061 Uiso 1 1 calc R
H1B H 0.2845 0.2231 0.4406 0.061 Uiso 1 1 calc R
H1C H 0.1823 0.2218 0.4379 0.061 Uiso 1 1 calc R
N2 N 0.0181(5) 0.3857(3) 0.3572(3) 0.027(2) Uani 1 1 d .
H2A H 0.0514 0.3581 0.3511 0.040 Uiso 1 1 calc R
H2B H -0.0397 0.3770 0.3658 0.040 Uiso 1 1 calc R
H2C H 0.0459 0.4029 0.3804 0.040 Uiso 1 1 calc R
N3 N 0.3498(5) 0.2917(3) 0.3106(3) 0.026(2) Uani 1 1 d .
H3C H 0.3432 0.2596 0.3022 0.039 Uiso 1 1 calc R
H3D H 0.3152 0.2979 0.3359 0.039 Uiso 1 1 calc R
H3E H 0.4101 0.2979 0.3173 0.039 Uiso 1 1 calc R
N4 N 0.5710(5) 0.5276(3) 0.3909(3) 0.029(2) Uani 1 1 d .
H4C H 0.5906 0.4959 0.3940 0.044 Uiso 1 1 calc R
H4D H 0.5322 0.5351 0.4144 0.044 Uiso 1 1 calc R
H4E H 0.6203 0.5483 0.3919 0.044 Uiso 1 1 calc R
N5 N 0.1927(6) 0.5913(3) 0.4278(3) 0.030(2) Uani 1 1 d .
H5C H 0.1738 0.6196 0.4417 0.045 Uiso 1 1 calc R
H5D H 0.2540 0.5869 0.4333 0.045 Uiso 1 1 calc R
H5E H 0.1609 0.5653 0.4395 0.045 Uiso 1 1 calc R
N6 N 0.3947(6) 0.6876(3) 0.1760(3) 0.029(2) Uani 1 1 d .
H6C H 0.3637 0.6774 0.1503 0.043 Uiso 1 1 calc R
H6D H 0.4540 0.6769 0.1749 0.043 Uiso 1 1 calc R
H6E H 0.3939 0.7211 0.1774 0.043 Uiso 1 1 calc R
N7 N 0.5483(5) 0.4623(3) 0.1016(2) 0.0246(19) Uani 1 1 d .
H7C H 0.5991 0.4444 0.0944 0.037 Uiso 1 1 calc R
H7D H 0.5579 0.4946 0.0944 0.037 Uiso 1 1 calc R
H7E H 0.4989 0.4508 0.0853 0.037 Uiso 1 1 calc R
N8 N 0.1123(6) 0.4250(3) 0.0700(3) 0.033(2) Uani 1 1 d .
H8A H 0.0705 0.4023 0.0598 0.050 Uiso 1 1 calc R
H8B H 0.1660 0.4210 0.0546 0.050 Uiso 1 1 calc R
H8C H 0.0900 0.4559 0.0649 0.050 Uiso 1 1 calc R
N9 N -0.0150(5) 0.6127(3) 0.1463(3) 0.0234(19) Uani 1 1 d .
H9A H -0.0735 0.6229 0.1518 0.035 Uiso 1 1 calc R
H9B H -0.0153 0.5903 0.1229 0.035 Uiso 1 1 calc R
H9C H 0.0201 0.6391 0.1382 0.035 Uiso 1 1 calc R
N10 N 0.1844(6) 0.7398(3) 0.0587(3) 0.031(2) Uani 1 1 d .
H10C H 0.1735 0.7709 0.0481 0.047 Uiso 1 1 calc R
H10D H 0.1900 0.7404 0.0901 0.047 Uiso 1 1 calc R
H10E H 0.1367 0.7199 0.0504 0.047 Uiso 1 1 calc R
O1 O 0.2127(5) 0.3570(2) 0.4224(3) 0.0353(19) Uani 1 1 d .
O1W O 0.1264(5) 0.4405(3) 0.4325(2) 0.0315(18) Uani 1 1 d .
O2W O 0.3243(6) 0.4637(3) 0.4702(2) 0.047(2) Uani 1 1 d .
O3W O 0.4110(4) 0.3746(2) 0.4212(2) 0.0317(18) Uani 1 1 d .
O4W O 0.1661(5) 0.5637(3) 0.0403(2) 0.0337(18) Uani 1 1 d .
O5W O 0.3511(5) 0.5221(3) 0.0294(2) 0.0321(18) Uani 1 1 d .
O6W O 0.4566(5) 0.6040(3) 0.0859(3) 0.043(2) Uani 1 1 d .
O7W O 0.6463(6) 0.5439(4) 0.0725(3) 0.063(3) Uani 1 1 d .
O8W O 0.6753(5) 0.4446(3) 0.3981(3) 0.041(2) Uani 1 1 d .
O9W O 0.2996(5) 0.5783(3) -0.0484(2) 0.038(2) Uani 1 1 d .
O2 O 0.2514(6) 0.2872(3) 0.3874(2) 0.043(2) Uani 1 1 d .
O3 O 0.1251(4) 0.4565(2) 0.2661(2) 0.0279(17) Uani 1 1 d .
O4 O 0.1725(4) 0.4237(3) 0.3320(2) 0.0296(17) Uani 1 1 d .
O5 O 0.3494(4) 0.3840(2) 0.3301(2) 0.0230(15) Uani 1 1 d .
O6 O 0.3171(4) 0.4103(2) 0.2585(2) 0.0225(15) Uani 1 1 d .
O7 O 0.4238(4) 0.4774(2) 0.3844(2) 0.0278(17) Uani 1 1 d .
O8 O 0.3864(4) 0.4976(2) 0.3115(2) 0.0307(17) Uani 1 1 d .
O9 O 0.2058(4) 0.5445(2) 0.3120(2) 0.0247(16) Uani 1 1 d .
O10W O 0.0705(5) 0.5270(2) 0.4721(2) 0.0316(18) Uani 1 1 d .
O10 O 0.2319(5) 0.5136(2) 0.3833(2) 0.0304(17) Uani 1 1 d .
O11 O 0.3361(4) 0.5843(2) 0.2474(2) 0.0213(15) Uani 1 1 d .
O12 O 0.3513(5) 0.5956(3) 0.1717(2) 0.0320(18) Uani 1 1 d .
O13 O 0.4050(5) 0.5076(2) 0.1262(2) 0.0320(17) Uani 1 1 d .
O14 O 0.4161(4) 0.4909(2) 0.2018(2) 0.0262(16) Uani 1 1 d .
O15 O 0.2316(4) 0.4551(2) 0.1756(2) 0.0279(17) Uani 1 1 d .
O16 O 0.2143(4) 0.4902(2) 0.1063(2) 0.0259(16) Uani 1 1 d .
O17 O 0.1555(4) 0.5877(2) 0.1407(2) 0.0257(16) Uani 1 1 d .
O18 O 0.1637(4) 0.5477(3) 0.2076(2) 0.0323(18) Uani 1 1 d .
O19 O 0.2739(4) 0.6631(2) 0.0996(2) 0.0242(16) Uani 1 1 d .
O20 O 0.3046(5) 0.6347(2) 0.0310(2) 0.0329(18) Uani 1 1 d .
O21 O -0.0241(7) 0.7189(3) 0.6763(3) 0.069(3) Uani 1 1 d .
O22 O -0.0115(7) 0.7276(4) 0.5973(3) 0.066(3) Uani 1 1 d .
O23 O 0.0731(5) 0.7808(3) 0.6455(3) 0.043(2) Uani 1 1 d .
O24 O -0.0863(6) 0.7869(3) 0.6396(4) 0.073(3) Uani 1 1 d .
O25 O 0.1061(6) 0.4171(3) 0.5362(3) 0.051(2) Uani 1 1 d .
O26 O 0.1415(9) 0.4955(4) 0.5639(3) 0.096(4) Uani 1 1 d .
O27 O 0.1525(6) 0.4285(4) 0.6146(3) 0.057(3) Uani 1 1 d .
O28 O 0.2594(5) 0.4348(4) 0.5566(3) 0.064(3) Uani 1 1 d .
O29 O 0.1277(6) 0.9670(3) 0.4260(3) 0.055(2) Uani 1 1 d .
O30 O 0.0089(6) 1.0250(3) 0.4295(3) 0.063(3) Uani 1 1 d .
O31 O 0.1536(6) 1.0494(3) 0.4068(3) 0.066(3) Uani 1 1 d .
O32 O 0.1309(7) 1.0277(3) 0.4835(3) 0.064(3) Uani 1 1 d .
O33 O 0.0498(6) 0.6511(3) 0.0547(2) 0.054(2) Uani 1 1 d .
O34 O -0.0931(5) 0.6573(3) 0.0137(3) 0.059(3) Uani 1 1 d .
O35 O 0.0385(6) 0.6258(3) -0.0216(3) 0.050(2) Uani 1 1 d .
O36 O 0.0303(6) 0.7097(3) -0.0036(3) 0.048(2) Uani 1 1 d .
O37 O 0.5903(12) 0.8495(6) 0.4313(4) 0.144(6) Uani 1 1 d .
O38 O 0.6867(14) 0.8978(15) 0.4612(8) 0.453(19) Uani 1 1 d .
O39 O 0.623(2) 0.8531(9) 0.5080(6) 0.294(13) Uani 1 1 d .
O40 O 0.5516(11) 0.9049(6) 0.4824(6) 0.154(6) Uani 1 1 d .
O41 O 0.3109(6) 0.6714(4) 0.6603(4) 0.075(3) Uani 1 1 d .
O42 O 0.4378(6) 0.6304(4) 0.6340(4) 0.103(4) Uani 1 1 d .
O43 O 0.4164(11) 0.6438(5) 0.7120(4) 0.126(5) Uani 1 1 d .
O44 O 0.4561(5) 0.7095(3) 0.6656(3) 0.045(2) Uani 1 1 d .
O45 O 0.4207(7) 0.1191(4) 0.3387(4) 0.093(4) Uani 1 1 d .
O46 O 0.3595(13) 0.1792(7) 0.3837(5) 0.228(7) Uani 1 1 d .
O47 O 0.2741(10) 0.1357(9) 0.3429(12) 0.288(15) Uani 1 1 d .
O48 O 0.3583(17) 0.1838(5) 0.3096(5) 0.237(10) Uani 1 1 d .
O49 O 0.4310(8) 0.6138(5) 0.5215(3) 0.092(4) Uani 1 1 d .
O50 O 0.5328(6) 0.6116(4) 0.4606(4) 0.079(3) Uani 1 1 d .
O51 O 0.4362(12) 0.5503(5) 0.4661(6) 0.231(7) Uani 1 1 d .
O52 O 0.3793(6) 0.6174(7) 0.4503(5) 0.153(7) Uani 1 1 d .
O53 O 0.0455(6) 0.6093(4) 0.5432(3) 0.065(3) Uani 1 1 d .
O54 O 0.2007(6) 0.5931(3) 0.5281(2) 0.043(2) Uani 1 1 d .
O55 O 0.1303(7) 0.6652(3) 0.5037(3) 0.057(3) Uani 1 1 d .
O56 O 0.1578(6) 0.6538(3) 0.5827(2) 0.047(2) Uani 1 1 d .

loop_
_atom_site_aniso_label
_atom_site_aniso_U_11
_atom_site_aniso_U_22
_atom_site_aniso_U_33
_atom_site_aniso_U_23
_atom_site_aniso_U_13
_atom_site_aniso_U_12
Nd1 0.0183(2) 0.0144(2) 0.0162(2) 0.00152(19) 0.00073(17) 0.00027(19)
Nd2 0.0197(2) 0.0117(2) 0.0160(2) 0.00153(18) -0.00092(17) 0.00139(18)
Nd3 0.01214(18) 0.00902(19) 0.01316(19) 0.00154(17) 0.00125(15) -0.00166(17)
Cl1 0.0373(12) 0.0221(11) 0.0349(13) 0.0012(10) 0.0018(11) -0.0087(10)
Cl2 0.0332(12) 0.0305(12) 0.0262(12) 0.0004(10) -0.0045(10) -0.0049(10)
Cl3 0.0349(12) 0.0335(13) 0.0293(12) -0.0016(10) -0.0014(10) -0.0031(10)
Cl4 0.0352(12) 0.0337(13) 0.0337(13) -0.0061(11) -0.0074(11) 0.0074(11)
Cl5 0.0442(14) 0.0312(13) 0.0351(13) 0.0064(11) 0.0041(11) 0.0051(11)
Cl6 0.0403(14) 0.0346(13) 0.0423(14) -0.0096(12) 0.0087(12) -0.0024(12)
Cl7 0.0382(13) 0.0351(13) 0.0373(14) 0.0085(11) 0.0003(11) 0.0042(11)
Cl8 0.0419(15) 0.0704(19) 0.0406(15) -0.0238(14) -0.0053(12) -0.0178(14)
Cl9 0.0413(13) 0.0273(12) 0.0196(11) -0.0025(9) 0.0014(10) -0.0068(10)
C1 0.017(4) 0.036(5) 0.030(5) 0.001(4) 0.002(4) -0.007(4)
C2 0.025(5) 0.021(5) 0.035(5) 0.001(4) 0.005(4) 0.001(4)
C3 0.035(6) 0.047(7) 0.047(7) 0.008(6) -0.011(5) -0.017(5)
C4 0.064(8) 0.039(6) 0.045(7) 0.017(5) -0.009(6) 0.001(6)
C5 0.106(10) 0.043(7) 0.025(6) -0.002(5) -0.013(6) -0.021(7)
C6 0.050(6) 0.044(6) 0.026(5) 0.013(5) 0.008(5) -0.003(5)
C7 0.039(5) 0.019(5) 0.028(5) 0.001(4) 0.009(4) -0.001(4)
C8 0.014(4) 0.021(4) 0.018(4) -0.007(4) 0.000(3) 0.000(4)
C9 0.018(4) 0.017(4) 0.015(4) 0.001(3) -0.005(3) -0.002(3)
C10 0.031(5) 0.024(5) 0.022(5) -0.001(4) -0.003(4) 0.002(4)
C11 0.031(5) 0.033(5) 0.037(6) 0.009(5) 0.014(4) 0.011(4)
C12 0.035(5) 0.052(7) 0.031(5) 0.010(5) -0.010(5) -0.002(5)
C13 0.026(5) 0.039(6) 0.033(5) 0.004(5) -0.004(4) -0.015(4)
C14 0.023(4) 0.036(5) 0.013(4) -0.002(4) -0.003(4) -0.010(4)
C15 0.016(4) 0.034(5) 0.024(5) 0.005(4) 0.000(4) 0.007(4)
C16 0.040(5) 0.015(4) 0.015(4) 0.007(4) -0.002(4) 0.003(4)
C17 0.032(5) 0.007(4) 0.035(5) 0.000(4) 0.004(4) -0.002(4)
C18 0.056(7) 0.019(5) 0.055(7) -0.002(5) -0.012(6) -0.010(5)
C19 0.084(8) 0.027(5) 0.036(6) -0.016(5) -0.021(6) 0.016(6)
C20 0.066(7) 0.012(4) 0.033(5) 0.003(4) 0.012(5) 0.006(5)
C21 0.042(5) 0.014(4) 0.025(5) 0.002(4) 0.007(4) 0.011(4)
C22 0.022(4) 0.022(4) 0.020(4) -0.005(4) -0.010(3) 0.000(4)
C23 0.019(4) 0.017(4) 0.017(4) 0.006(3) -0.004(3) 0.005(3)
C24 0.011(4) 0.028(5) 0.028(5) 0.001(4) 0.004(4) 0.004(4)
C25 0.024(5) 0.038(6) 0.058(7) -0.002(5) 0.007(5) -0.009(5)
C26 0.040(6) 0.038(6) 0.061(7) 0.007(6) 0.016(6) -0.024(5)
C27 0.030(5) 0.028(5) 0.044(6) 0.009(5) -0.011(5) -0.005(4)
C28 0.018(4) 0.015(4) 0.041(6) -0.006(4) -0.002(4) -0.003(4)
C29 0.011(4) 0.014(4) 0.019(4) 0.000(3) 0.004(3) 0.002(3)
C30 0.024(4) 0.025(5) 0.016(4) -0.004(4) 0.001(4) 0.006(4)
C31 0.017(4) 0.044(6) 0.016(4) -0.005(4) 0.004(4) 0.005(4)
C32 0.054(7) 0.048(7) 0.052(7) -0.002(6) 0.010(6) 0.029(6)
C33 0.063(8) 0.045(7) 0.056(8) -0.011(6) 0.008(6) 0.021(6)
C34 0.097(10) 0.014(5) 0.038(6) -0.001(5) 0.011(6) -0.009(6)
C35 0.056(6) 0.023(5) 0.029(5) -0.003(4) 0.010(5) -0.015(5)
C36 0.021(4) 0.029(5) 0.017(4) -0.002(4) -0.002(4) -0.008(4)
C37 0.035(5) 0.015(4) 0.017(4) 0.004(4) -0.002(4) -0.014(4)
C38 0.040(5) 0.024(5) 0.027(5) 0.000(4) 0.000(4) -0.005(4)
C39 0.039(6) 0.030(5) 0.039(6) -0.005(5) -0.004(5) 0.001(5)
C40 0.064(7) 0.025(5) 0.042(6) -0.015(5) 0.000(6) -0.003(5)
C41 0.065(7) 0.021(5) 0.028(5) -0.004(4) -0.012(5) -0.002(5)
C42 0.040(5) 0.023(5) 0.020(5) 0.003(4) -0.008(4) -0.008(4)
C43 0.010(4) 0.020(4) 0.021(4) -0.007(4) 0.006(3) -0.005(3)
C44 0.023(4) 0.032(5) 0.013(4) 0.001(4) 0.003(4) -0.001(4)
C45 0.024(5) 0.028(5) 0.035(5) -0.001(4) 0.005(4) 0.002(4)
C46 0.046(6) 0.023(5) 0.047(6) 0.004(5) 0.004(5) 0.009(5)
C47 0.033(5) 0.053(7) 0.032(6) 0.011(5) -0.008(5) 0.017(5)
C48 0.010(4) 0.050(6) 0.041(6) -0.003(5) -0.010(4) 0.015(4)
C49 0.033(5) 0.023(5) 0.026(5) 0.003(4) -0.001(4) -0.001(4)
C50 0.023(4) 0.021(4) 0.017(4) -0.002(4) 0.005(4) 0.009(4)
C51 0.0140(9) 0.0145(10) 0.0137(10) 0.0006(7) 0.0002(7) -0.0001(7)
C52 0.030(5) 0.040(6) 0.013(4) 0.001(4) -0.002(4) 0.002(5)
C53 0.028(5) 0.038(6) 0.043(6) -0.008(5) 0.005(5) -0.012(5)
C54 0.056(7) 0.025(5) 0.034(6) 0.001(5) -0.005(5) -0.010(5)
C55 0.061(7) 0.019(5) 0.025(5) -0.011(4) -0.004(5) -0.007(5)
C56 0.043(6) 0.021(5) 0.028(5) -0.005(4) -0.005(4) 0.010(4)
C57 0.037(5) 0.013(4) 0.019(4) -0.009(4) -0.004(4) 0.001(4)
C58 0.027(5) 0.026(5) 0.017(4) 0.007(4) -0.001(4) 0.010(4)
C59 0.018(4) 0.022(5) 0.043(6) 0.003(4) 0.010(4) -0.001(4)
C60 0.017(4) 0.043(6) 0.048(6) -0.022(5) 0.000(4) 0.005(4)
C61 0.022(5) 0.045(6) 0.066(7) -0.020(6) 0.020(5) 0.000(5)
C62 0.031(5) 0.038(6) 0.041(6) -0.020(5) 0.009(5) -0.006(5)
C63 0.029(5) 0.025(5) 0.019(4) -0.004(4) -0.005(4) -0.003(4)
C64 0.018(4) 0.024(5) 0.022(5) 0.002(4) -0.004(4) -0.002(4)
C65 0.028(5) 0.018(4) 0.029(5) 0.009(4) 0.004(4) 0.009(4)
C66 0.086(9) 0.046(7) 0.026(6) 0.010(5) 0.007(6) 0.019(7)
C67 0.100(10) 0.050(8) 0.066(8) 0.006(7) 0.047(8) -0.001(8)
C68 0.089(10) 0.055(9) 0.158(15) -0.004(10) 0.085(10) -0.005(8)
C69 0.056(9) 0.061(10) 0.163(18) -0.017(11) 0.036(10) -0.013(8)
C70 0.062(8) 0.022(6) 0.079(9) 0.006(6) 0.007(7) -0.009(6)
N1 0.049(5) 0.031(5) 0.042(5) 0.002(4) 0.012(4) -0.013(4)
N2 0.030(4) 0.030(4) 0.021(4) 0.003(3) 0.005(3) -0.001(4)
N3 0.031(4) 0.027(4) 0.020(4) 0.009(3) -0.001(3) 0.007(3)
N4 0.028(4) 0.029(4) 0.031(4) -0.003(4) -0.014(3) -0.006(4)
N5 0.043(5) 0.030(4) 0.017(4) 0.002(3) 0.006(4) -0.002(4)
N6 0.034(4) 0.027(4) 0.026(4) 0.004(4) -0.003(4) -0.008(4)
N7 0.023(4) 0.032(4) 0.019(4) 0.000(3) 0.004(3) 0.011(3)
N8 0.052(5) 0.026(4) 0.021(4) -0.003(4) -0.007(4) -0.004(4)
N9 0.032(4) 0.010(3) 0.028(4) -0.001(3) -0.008(3) 0.006(3)
N10 0.042(5) 0.014(4) 0.038(5) 0.001(3) -0.002(4) 0.010(4)
O1 0.038(4) 0.023(3) 0.045(4) 0.014(3) -0.001(3) -0.008(3)
O1W 0.044(4) 0.041(4) 0.010(3) -0.012(3) 0.013(3) 0.001(3)
O2W 0.055(5) 0.063(5) 0.022(4) -0.005(4) -0.003(3) -0.011(4)
O3W 0.031(3) 0.030(4) 0.034(4) 0.010(3) -0.009(3) 0.010(3)
O4W 0.034(4) 0.032(4) 0.035(4) 0.008(3) -0.014(3) 0.003(3)
O5W 0.044(4) 0.035(4) 0.017(3) -0.004(3) 0.000(3) 0.008(3)
O6W 0.031(4) 0.048(5) 0.051(5) 0.017(4) 0.008(3) -0.003(3)
O7W 0.052(5) 0.071(6) 0.066(6) 0.035(5) 0.007(4) 0.001(5)
O8W 0.026(4) 0.034(4) 0.063(5) 0.002(4) -0.007(4) 0.004(3)
O9W 0.055(4) 0.040(4) 0.020(3) -0.009(3) 0.002(3) 0.008(4)
O2 0.073(5) 0.033(4) 0.022(4) -0.001(3) 0.009(4) -0.003(4)
O3 0.024(3) 0.036(4) 0.025(3) 0.005(3) 0.005(3) -0.010(3)
O4 0.024(3) 0.038(4) 0.026(3) -0.005(3) -0.005(3) 0.001(3)
O5 0.024(3) 0.028(3) 0.017(3) -0.004(3) -0.001(3) 0.000(3)
O6 0.035(3) 0.013(3) 0.019(3) 0.000(3) 0.000(3) 0.010(3)
O7 0.026(3) 0.037(4) 0.020(3) 0.001(3) 0.001(3) -0.009(3)
O8 0.030(3) 0.028(3) 0.034(4) -0.004(3) -0.011(3) 0.004(3)
O9 0.033(3) 0.022(3) 0.019(3) 0.000(3) 0.005(3) 0.007(3)
O10W 0.037(4) 0.027(4) 0.030(4) -0.006(3) 0.007(3) -0.003(3)
O10 0.046(4) 0.017(3) 0.028(3) 0.004(3) 0.007(3) 0.009(3)
O11 0.028(3) 0.016(3) 0.020(3) 0.002(3) 0.001(3) -0.006(3)
O12 0.035(4) 0.030(4) 0.030(4) -0.002(3) -0.004(3) 0.003(3)
O13 0.042(4) 0.030(4) 0.023(3) -0.002(3) 0.001(3) 0.015(3)
O14 0.027(3) 0.017(3) 0.035(4) -0.003(3) 0.013(3) -0.003(3)
O15 0.035(4) 0.025(3) 0.024(3) -0.005(3) -0.008(3) -0.001(3)
O16 0.033(3) 0.012(3) 0.033(3) 0.006(3) -0.003(3) -0.010(3)
O17 0.030(3) 0.024(3) 0.024(3) -0.008(3) 0.006(3) -0.007(3)
O18 0.027(3) 0.033(4) 0.036(4) -0.001(3) -0.008(3) 0.012(3)
O19 0.028(3) 0.018(3) 0.027(3) 0.002(3) 0.002(3) -0.002(3)
O20 0.059(4) 0.020(3) 0.020(3) 0.001(3) 0.006(3) 0.011(3)
O21 0.082(6) 0.055(5) 0.069(6) 0.034(5) 0.018(5) -0.008(5)
O22 0.075(6) 0.075(6) 0.048(5) -0.020(5) -0.004(5) -0.027(5)
O23 0.038(4) 0.046(5) 0.045(4) 0.001(4) -0.004(4) -0.011(4)
O24 0.040(5) 0.040(5) 0.141(9) 0.011(6) -0.007(6) 0.003(4)
O25 0.057(5) 0.060(5) 0.034(4) -0.007(4) -0.019(4) -0.019(4)
O26 0.159(10) 0.075(7) 0.054(6) -0.016(5) -0.049(6) 0.012(7)
O27 0.064(5) 0.077(6) 0.030(4) 0.007(4) 0.003(4) -0.019(5)
O28 0.037(4) 0.122(8) 0.032(4) 0.019(5) -0.005(4) -0.011(5)
O29 0.063(5) 0.054(5) 0.049(5) -0.023(4) -0.018(4) 0.014(4)
O30 0.045(5) 0.059(6) 0.084(7) -0.015(5) 0.001(5) 0.017(4)
O31 0.063(6) 0.067(6) 0.068(6) 0.036(5) -0.005(5) -0.016(5)
O32 0.110(7) 0.058(5) 0.024(4) -0.022(4) -0.001(4) 0.002(5)
O33 0.074(6) 0.066(6) 0.021(4) -0.008(4) -0.012(4) 0.014(5)
O34 0.035(4) 0.046(5) 0.096(7) -0.022(5) -0.003(4) 0.007(4)
O35 0.061(5) 0.055(5) 0.035(4) -0.023(4) -0.009(4) 0.019(4)
O36 0.054(5) 0.031(4) 0.061(5) 0.009(4) -0.012(4) -0.006(4)
O37 0.236(16) 0.128(12) 0.066(7) -0.022(8) -0.066(9) 0.031(12)
O38 0.230(14) 0.91(6) 0.221(17) -0.25(3) 0.171(13) -0.34(2)
O39 0.54(3) 0.23(2) 0.108(11) 0.080(12) -0.168(16) -0.14(2)
O40 0.165(12) 0.126(11) 0.171(15) -0.038(11) 0.011(12) 0.084(10)
O41 0.039(5) 0.068(6) 0.119(9) -0.021(6) -0.002(5) -0.013(5)
O42 0.053(5) 0.088(6) 0.170(9) -0.091(6) 0.048(6) -0.026(5)
O43 0.211(13) 0.105(8) 0.061(7) 0.028(6) -0.025(8) -0.085(9)
O44 0.033(4) 0.033(4) 0.070(5) 0.005(4) -0.002(4) 0.003(3)
O45 0.099(7) 0.118(8) 0.063(6) -0.006(6) -0.001(6) 0.076(6)
O46 0.275(15) 0.296(16) 0.112(9) -0.135(10) -0.113(9) 0.205(13)
O47 0.044(8) 0.23(2) 0.59(4) -0.13(3) 0.072(15) -0.014(11)
O48 0.53(3) 0.045(7) 0.138(10) 0.023(7) 0.189(14) 0.063(12)
O49 0.077(7) 0.151(11) 0.049(6) -0.022(7) -0.006(5) 0.002(7)
O50 0.044(5) 0.096(8) 0.097(7) -0.039(6) 0.001(5) -0.010(5)
O51 0.323(15) 0.117(8) 0.258(15) -0.116(9) 0.206(12) -0.159(9)
O52 0.014(4) 0.29(2) 0.151(11) 0.080(13) -0.020(6) 0.009(8)
O53 0.057(5) 0.079(6) 0.058(5) -0.026(5) 0.029(4) -0.025(5)
O54 0.063(5) 0.040(4) 0.025(4) 0.000(3) 0.002(4) 0.018(4)
O55 0.107(7) 0.037(4) 0.028(4) 0.011(4) 0.004(4) 0.012(5)
O56 0.082(6) 0.032(4) 0.026(4) -0.012(3) -0.010(4) -0.002(4)

loop_
_atom_type_symbol
_atom_type_description
_atom_type_scat_dispersion_real
_atom_type_scat_dispersion_imag
_atom_type_scat_source
C C 0.0033 0.0016 'International Tables Vol C Tables 4.2.6.8 and 6.1.1.4'
H H 0.0000 0.0000 'International Tables Vol C Tables 4.2.6.8 and 6.1.1.4'
N N 0.0061 0.0033 'International Tables Vol C Tables 4.2.6.8 and 6.1.1.4'
O O 0.0106 0.0060 'International Tables Vol C Tables 4.2.6.8 and 6.1.1.4'
Cl Cl 0.1484 0.1585 'International Tables Vol C Tables 4.2.6.8 and 6.1.1.4'
Nd Nd -0.1943 3.0179 'International Tables Vol C Tables 4.2.6.8 and 6.1.1.4'

loop_
_geom_angle_atom_site_label_1
_geom_angle_atom_site_label_2
_geom_angle_atom_site_label_3
_geom_angle
O4 Nd1 O5 71.8(2)
O4 Nd1 O1 85.3(2)
O5 Nd1 O1 91.5(2)
O4 Nd1 O10 76.9(2)
O5 Nd1 O10 122.5(2)
O1 Nd1 O10 132.7(2)
O4 Nd1 O7 122.5(2)
O5 Nd1 O7 82.5(2)
O1 Nd1 O7 147.2(2)
O10 Nd1 O7 75.4(2)
O4 Nd1 O2W 146.9(2)
O5 Nd1 O2W 141.2(2)
O1 Nd1 O2W 94.1(3)
O10 Nd1 O2W 79.4(3)
O7 Nd1 O2W 72.3(2)
O4 Nd1 O3W 134.5(2)
O5 Nd1 O3W 69.3(2)
O1 Nd1 O3W 73.0(2)
O10 Nd1 O3W 145.6(2)
O7 Nd1 O3W 74.7(2)
O2W Nd1 O3W 75.7(2)
O4 Nd1 O1W 74.8(2)
O5 Nd1 O1W 139.2(2)
O1 Nd1 O1W 62.8(2)
O10 Nd1 O1W 70.3(2)
O7 Nd1 O1W 136.3(2)
O2W Nd1 O1W 75.5(2)
O3W Nd1 O1W 124.4(2)
O12 Nd2 O13 73.1(2)
O12 Nd2 O16 111.2(2)
O13 Nd2 O16 72.7(2)
O12 Nd2 O17 76.7(2)
O13 Nd2 O17 122.7(2)
O16 Nd2 O17 74.7(2)
O12 Nd2 O5W 139.8(2)
O13 Nd2 O5W 73.2(2)
O16 Nd2 O5W 78.5(2)
O17 Nd2 O5W 141.5(2)
O12 Nd2 O4W 148.8(2)
O13 Nd2 O4W 132.5(2)
O16 Nd2 O4W 70.0(2)
O17 Nd2 O4W 73.7(2)
O5W Nd2 O4W 71.3(2)
O12 Nd2 O6W 73.1(2)
O13 Nd2 O6W 73.2(2)
O16 Nd2 O6W 142.3(2)
O17 Nd2 O6W 139.1(2)
O5W Nd2 O6W 76.8(2)
O4W Nd2 O6W 126.2(2)
O12 Nd2 O19 73.7(2)
O13 Nd2 O19 138.9(2)
O16 Nd2 O19 143.1(2)
O17 Nd2 O19 71.0(2)
O5W Nd2 O19 122.5(2)
O4W Nd2 O19 87.5(2)
O6W Nd2 O19 74.6(2)
O12 Nd2 O20 114.7(2)
O13 Nd2 O20 131.7(2)
O16 Nd2 O20 132.7(2)
O17 Nd2 O20 105.0(2)
O5W Nd2 O20 74.2(2)
O4W Nd2 O20 64.9(2)
O6W Nd2 O20 65.3(2)
O19 Nd2 O20 48.66(19)
O12 Nd2 C64 94.7(2)
O13 Nd2 C64 141.8(2)
O16 Nd2 C64 143.5(2)
O17 Nd2 C64 87.5(2)
O5W Nd2 C64 98.4(2)
O4W Nd2 C64 74.5(2)
O6W Nd2 C64 68.6(2)
O19 Nd2 C64 24.4(2)
O20 Nd2 C64 24.3(2)
O8 Nd3 O18 143.0(2)
O8 Nd3 O14 82.8(2)
O18 Nd3 O14 109.8(2)
O8 Nd3 O6 75.8(2)
O18 Nd3 O6 139.7(2)
O14 Nd3 O6 78.6(2)
O8 Nd3 O15 144.5(2)
O18 Nd3 O15 71.4(2)
O14 Nd3 O15 73.7(2)
O6 Nd3 O15 73.8(2)
O8 Nd3 O9 72.9(2)
O18 Nd3 O9 77.4(2)
O14 Nd3 O9 142.8(2)
O6 Nd3 O9 120.2(2)
O15 Nd3 O9 139.6(2)
O8 Nd3 O11 77.2(2)
O18 Nd3 O11 72.4(2)
O14 Nd3 O11 77.1(2)
O6 Nd3 O11 145.5(2)
O15 Nd3 O11 121.2(2)
O9 Nd3 O11 70.4(2)
O8 Nd3 O3 114.3(2)
O18 Nd3 O3 76.0(2)
O14 Nd3 O3 144.4(2)
O6 Nd3 O3 76.1(2)
O15 Nd3 O3 75.4(2)
O9 Nd3 O3 72.6(2)
O11 Nd3 O3 135.4(2)
O22 Cl1 O21 109.5(6)
O22 Cl1 O24 108.3(6)
O21 Cl1 O24 108.5(6)
O22 Cl1 O23 110.5(5)
O21 Cl1 O23 112.1(5)
O24 Cl1 O23 107.8(5)
O27 Cl2 O28 107.4(5)
O27 Cl2 O26 109.5(6)
O28 Cl2 O26 112.0(7)
O27 Cl2 O25 111.8(5)
O28 Cl2 O25 108.8(5)
O26 Cl2 O25 107.3(6)
O32 Cl3 O29 110.7(5)
O32 Cl3 O30 111.1(6)
O29 Cl3 O30 109.7(5)
O32 Cl3 O31 109.1(6)
O29 Cl3 O31 109.3(6)
O30 Cl3 O31 106.9(6)
O33 Cl4 O35 108.0(5)
O33 Cl4 O36 108.9(5)
O35 Cl4 O36 109.1(5)
O33 Cl4 O34 112.5(6)
O35 Cl4 O34 109.0(5)
O36 Cl4 O34 109.3(5)
O38 Cl5 O39 114.9(19)
O38 Cl5 O40 114(2)
O39 Cl5 O40 94.4(15)
O38 Cl5 O37 109.6(14)
O39 Cl5 O37 116.0(12)
O40 Cl5 O37 107.0(11)
O41 Cl6 O43 109.3(8)
O41 Cl6 O42 109.8(6)
O43 Cl6 O42 110.1(8)
O41 Cl6 O44 111.7(5)
O43 Cl6 O44 107.5(6)
O42 Cl6 O44 108.4(6)
O48 Cl7 O47 108.7(18)
O48 Cl7 O46 113.5(11)
O47 Cl7 O46 105.9(16)
O48 Cl7 O45 107.8(10)
O47 Cl7 O45 108.7(11)
O46 Cl7 O45 112.1(8)
O51 Cl8 O52 101.3(12)
O51 Cl8 O49 121.0(10)
O52 Cl8 O49 106.9(9)
O51 Cl8 O50 105.9(9)
O52 Cl8 O50 110.0(8)
O49 Cl8 O50 111.1(7)
O53 Cl9 O55 106.9(6)
O53 Cl9 O54 111.3(5)
O55 Cl9 O54 108.4(5)
O53 Cl9 O56 109.4(5)
O55 Cl9 O56 109.5(5)
O54 Cl9 O56 111.2(5)
O2 C1 O1 125.2(9)
O2 C1 C2 118.6(9)
O1 C1 C2 116.1(8)
N1 C2 C7 109.9(8)
N1 C2 C1 104.4(8)
C7 C2 C1 112.5(8)
N1 C2 C3 110.0(8)
C7 C2 C3 110.8(8)
C1 C2 C3 108.9(8)
C4 C3 C2 114.2(9)
C4 C3 H3A 108.7
C2 C3 H3A 108.7
C4 C3 H3B 108.7
C2 C3 H3B 108.7
H3A C3 H3B 107.6
C3 C4 C5 111.8(10)
C3 C4 H4A 109.3
C5 C4 H4A 109.3
C3 C4 H4B 109.3
C5 C4 H4B 109.3
H4A C4 H4B 107.9
C6 C5 C4 111.5(10)
C6 C5 H5A 109.3
C4 C5 H5A 109.3
C6 C5 H5B 109.3
C4 C5 H5B 109.3
H5A C5 H5B 108.0
C5 C6 C7 111.7(9)
C5 C6 H6A 109.3
C7 C6 H6A 109.3
C5 C6 H6B 109.3
C7 C6 H6B 109.3
H6A C6 H6B 107.9
C6 C7 C2 112.8(8)
C6 C7 H7A 109.0
C2 C7 H7A 109.0
C6 C7 H7B 109.0
C2 C7 H7B 109.0
H7A C7 H7B 107.8
O4 C8 O3 124.5(8)
O4 C8 C9 117.5(7)
O3 C8 C9 118.0(7)
N2 C9 C14 109.5(7)
N2 C9 C8 106.9(7)
C14 C9 C8 112.8(7)
N2 C9 C10 109.1(7)
C14 C9 C10 110.6(7)
C8 C9 C10 107.8(7)
C11 C10 C9 112.2(8)
C11 C10 H10A 109.2
C9 C10 H10A 109.2
C11 C10 H10B 109.2
C9 C10 H10B 109.2
H10A C10 H10B 107.9
C10 C11 C12 111.2(8)
C10 C11 H11A 109.4
C12 C11 H11A 109.4
C10 C11 H11B 109.4
C12 C11 H11B 109.4
H11A C11 H11B 108.0
C13 C12 C11 110.7(8)
C13 C12 H12A 109.5
C11 C12 H12A 109.5
C13 C12 H12B 109.5
C11 C12 H12B 109.5
H12A C12 H12B 108.1
C14 C13 C12 110.7(8)
C14 C13 H13A 109.5
C12 C13 H13A 109.5
C14 C13 H13B 109.5
C12 C13 H13B 109.5
H13A C13 H13B 108.1
C13 C14 C9 112.8(8)
C13 C14 H14A 109.0
C9 C14 H14A 109.0
C13 C14 H14B 109.0
C9 C14 H14B 109.0
H14A C14 H14B 107.8
O6 C15 O5 129.3(9)
O6 C15 C16 115.8(8)
O5 C15 C16 114.9(8)
N3 C16 C17 107.6(7)
N3 C16 C21 108.8(7)
C17 C16 C21 112.4(8)
N3 C16 C15 107.5(7)
C17 C16 C15 108.4(7)
C21 C16 C15 112.0(7)
C16 C17 C18 113.6(8)
C16 C17 H17A 108.8
C18 C17 H17A 108.8
C16 C17 H17B 108.8
C18 C17 H17B 108.8
H17A C17 H17B 107.7
C19 C18 C17 112.5(9)
C19 C18 H18A 109.1
C17 C18 H18A 109.1
C19 C18 H18B 109.1
C17 C18 H18B 109.1
H18A C18 H18B 107.8
C18 C19 C20 111.8(9)
C18 C19 H19A 109.3
C20 C19 H19A 109.3
C18 C19 H19B 109.3
C20 C19 H19B 109.3
H19A C19 H19B 107.9
C19 C20 C21 112.2(9)
C19 C20 H20A 109.2
C21 C20 H20A 109.2
C19 C20 H20B 109.2
C21 C20 H20B 109.2
H20A C20 H20B 107.9
C16 C21 C20 111.3(8)
C16 C21 H21A 109.4
C20 C21 H21A 109.4
C16 C21 H21B 109.4
C20 C21 H21B 109.4
H21A C21 H21B 108.0
O7 C22 O8 127.8(8)
O7 C22 C23 115.4(7)
O8 C22 C23 116.8(8)
N4 C23 C24 111.4(7)
N4 C23 C28 108.3(7)
C24 C23 C28 110.6(7)
N4 C23 C22 107.1(7)
C24 C23 C22 110.2(7)
C28 C23 C22 109.2(7)
C25 C24 C23 112.8(8)
C25 C24 H24A 109.0
C23 C24 H24A 109.0
C25 C24 H24B 109.0
C23 C24 H24B 109.0
H24A C24 H24B 107.8
C24 C25 C26 111.5(8)
C24 C25 H25A 109.3
C26 C25 H25A 109.3
C24 C25 H25B 109.3
C26 C25 H25B 109.3
H25A C25 H25B 108.0
C27 C26 C25 111.3(9)
C27 C26 H26A 109.4
C25 C26 H26A 109.4
C27 C26 H26B 109.4
C25 C26 H26B 109.4
H26A C26 H26B 108.0
C26 C27 C28 110.0(9)
C26 C27 H27A 109.7
C28 C27 H27A 109.7
C26 C27 H27B 109.7
C28 C27 H27B 109.7
H27A C27 H27B 108.2
C27 C28 C23 113.0(7)
C27 C28 H28A 109.0
C23 C28 H28A 109.0
C27 C28 H28B 109.0
C23 C28 H28B 109.0
H28A C28 H28B 107.8
O9 C29 O10 128.6(8)
O9 C29 C30 115.9(7)
O10 C29 C30 115.4(7)
N5 C30 C31 109.1(7)
N5 C30 C29 107.3(7)
C31 C30 C29 110.4(7)
N5 C30 C35 106.8(7)
C31 C30 C35 110.4(8)
C29 C30 C35 112.7(7)
C30 C31 C32 112.8(8)
C30 C31 H31A 109.0
C32 C31 H31A 109.0
C30 C31 H31B 109.0
C32 C31 H31B 109.0
H31A C31 H31B 107.8
C33 C32 C31 112.9(10)
C33 C32 H32A 109.0
C31 C32 H32A 109.0
C33 C32 H32B 109.0
C31 C32 H32B 109.0
H32A C32 H32B 107.8
C32 C33 C34 111.7(10)
C32 C33 H33A 109.3
C34 C33 H33A 109.3
C32 C33 H33B 109.3
C34 C33 H33B 109.3
H33A C33 H33B 107.9
C33 C34 C35 110.9(10)
C33 C34 H34A 109.5
C35 C34 H34A 109.5
C33 C34 H34B 109.5
C35 C34 H34B 109.5
H34A C34 H34B 108.1
C34 C35 C30 112.8(9)
C34 C35 H35A 109.0
C30 C35 H35A 109.0
C34 C35 H35B 109.0
C30 C35 H35B 109.0
H35A C35 H35B 107.8
O11 C36 O12 125.5(9)
O11 C36 C37 118.1(8)
O12 C36 C37 116.2(8)
C38 C37 C42 112.6(8)
C38 C37 C36 106.0(7)
C42 C37 C36 114.7(7)
C38 C37 N6 108.6(7)
C42 C37 N6 108.6(7)
C36 C37 N6 106.0(7)
C37 C38 C39 113.5(8)
C37 C38 H38A 108.9
C39 C38 H38A 108.9
C37 C38 H38B 108.9
C39 C38 H38B 108.9
H38A C38 H38B 107.7
C38 C39 C40 110.7(9)
C38 C39 H39A 109.5
C40 C39 H39A 109.5
C38 C39 H39B 109.5
C40 C39 H39B 109.5
H39A C39 H39B 108.1
C41 C40 C39 112.1(9)
C41 C40 H40A 109.2
C39 C40 H40A 109.2
C41 C40 H40B 109.2
C39 C40 H40B 109.2
H40A C40 H40B 107.9
C40 C41 C42 111.4(9)
C40 C41 H41A 109.4
C42 C41 H41A 109.4
C40 C41 H41B 109.4
C42 C41 H41B 109.4
H41A C41 H41B 108.0
C37 C42 C41 114.3(8)
C37 C42 H42A 108.7
C41 C42 H42A 108.7
C37 C42 H42B 108.7
C41 C42 H42B 108.7
H42A C42 H42B 107.6
O14 C43 O13 127.1(8)
O14 C43 C44 117.2(7)
O13 C43 C44 115.6(7)
N7 C44 C45 109.8(8)
N7 C44 C49 107.6(7)
C45 C44 C49 111.1(8)
N7 C44 C43 106.2(7)
C45 C44 C43 110.7(7)
C49 C44 C43 111.3(7)
C44 C45 C46 113.2(8)
C44 C45 H45A 108.9
C46 C45 H45A 108.9
C44 C45 H45B 108.9
C46 C45 H45B 108.9
H45A C45 H45B 107.8
C45 C46 C47 111.4(9)
C45 C46 H46A 109.3
C47 C46 H46A 109.3
C45 C46 H46B 109.3
C47 C46 H46B 109.3
H46A C46 H46B 108.0
C48 C47 C46 111.6(8)
C48 C47 H47A 109.3
C46 C47 H47A 109.3
C48 C47 H47B 109.3
C46 C47 H47B 109.3
H47A C47 H47B 108.0
C49 C48 C47 111.0(8)
C49 C48 H48A 109.4
C47 C48 H48A 109.4
C49 C48 H48B 109.4
C47 C48 H48B 109.4
H48A C48 H48B 108.0
C48 C49 C44 112.1(8)
C48 C49 H49A 109.2
C44 C49 H49A 109.2
C48 C49 H49B 109.2
C44 C49 H49B 109.2
H49A C49 H49B 107.9
O15 C50 O16 128.8(9)
O15 C50 C51 115.4(8)
O16 C50 C51 115.4(7)
C52 C51 N8 110.6(7)
C52 C51 C50 109.1(7)
N8 C51 C50 105.0(6)
C52 C51 C56 111.4(7)
N8 C51 C56 108.4(7)
C50 C51 C56 112.1(7)
C53 C52 C51 114.1(8)
C53 C52 H52A 108.7
C51 C52 H52A 108.7
C53 C52 H52B 108.7
C51 C52 H52B 108.7
H52A C52 H52B 107.6
C52 C53 C54 109.6(8)
C52 C53 H53A 109.8
C54 C53 H53A 109.8
C52 C53 H53B 109.8
C54 C53 H53B 109.8
H53A C53 H53B 108.2
C55 C54 C53 110.3(9)
C55 C54 H54A 109.6
C53 C54 H54A 109.6
C55 C54 H54B 109.6
C53 C54 H54B 109.6
H54A C54 H54B 108.1
C54 C55 C56 113.2(8)
C54 C55 H55A 108.9
C56 C55 H55A 108.9
C54 C55 H55B 108.9
C56 C55 H55B 108.9
H55A C55 H55B 107.8
C55 C56 C51 111.8(8)
C55 C56 H56A 109.3
C51 C56 H56A 109.3
C55 C56 H56B 109.3
C51 C56 H56B 109.3
H56A C56 H56B 107.9
O17 C57 O18 126.5(9)
O17 C57 C58 117.7(8)
O18 C57 C58 115.7(8)
N9 C58 C59 109.8(7)
N9 C58 C57 106.4(7)
C59 C58 C57 111.6(7)
N9 C58 C63 110.0(7)
C59 C58 C63 110.3(7)
C57 C58 C63 108.7(7)
C60 C59 C58 113.5(8)
C60 C59 H59A 108.9
C58 C59 H59A 108.9
C60 C59 H59B 108.9
C58 C59 H59B 108.9
H59A C59 H59B 107.7
C59 C60 C61 112.6(8)
C59 C60 H60A 109.1
C61 C60 H60A 109.1
C59 C60 H60B 109.1
C61 C60 H60B 109.1
H60A C60 H60B 107.8
C62 C61 C60 108.7(9)
C62 C61 H61A 110.0
C60 C61 H61A 110.0
C62 C61 H61B 110.0
C60 C61 H61B 110.0
H61A C61 H61B 108.3
C61 C62 C63 111.0(8)
C61 C62 H62A 109.4
C63 C62 H62A 109.4
C61 C62 H62B 109.4
C63 C62 H62B 109.4
H62A C62 H62B 108.0
C58 C63 C62 113.8(8)
C58 C63 H63A 108.8
C62 C63 H63A 108.8
C58 C63 H63B 108.8
C62 C63 H63B 108.8
H63A C63 H63B 107.7
O20 C64 O19 122.5(8)
O20 C64 C65 120.4(8)
O19 C64 C65 117.1(8)
O20 C64 Nd2 63.0(5)
O19 C64 Nd2 59.5(5)
C65 C64 Nd2 174.8(6)
N10 C65 C66 109.1(8)
N10 C65 C64 106.8(7)
C66 C65 C64 115.3(8)
N10 C65 C70 104.7(8)
C66 C65 C70 112.0(9)
C64 C65 C70 108.3(8)
C65 C66 C67 113.2(11)
C65 C66 H66A 108.9
C67 C66 H66A 108.9
C65 C66 H66B 108.9
C67 C66 H66B 108.9
H66A C66 H66B 107.7
C68 C67 C66 112.8(12)
C68 C67 H67A 109.0
C66 C67 H67A 109.0
C68 C67 H67B 109.0
C66 C67 H67B 109.0
H67A C67 H67B 107.8
C67 C68 C69 113.2(13)
C67 C68 H68A 108.9
C69 C68 H68A 108.9
C67 C68 H68B 108.9
C69 C68 H68B 108.9
H68A C68 H68B 107.8
C68 C69 C70 112.6(14)
C68 C69 H69A 109.1
C70 C69 H69A 109.1
C68 C69 H69B 109.1
C70 C69 H69B 109.1
H69A C69 H69B 107.8
C69 C70 C65 109.2(11)
C69 C70 H70A 109.8
C65 C70 H70A 109.8
C69 C70 H70B 109.8
C65 C70 H70B 109.8
H70A C70 H70B 108.3
C2 N1 H1A 109.5
C2 N1 H1B 109.5
H1A N1 H1B 109.5
C2 N1 H1C 109.5
H1A N1 H1C 109.5
H1B N1 H1C 109.5
C9 N2 H2A 109.5
C9 N2 H2B 109.5
H2A N2 H2B 109.5
C9 N2 H2C 109.5
H2A N2 H2C 109.5
H2B N2 H2C 109.5
C16 N3 H3C 109.5
C16 N3 H3D 109.5
H3C N3 H3D 109.5
C16 N3 H3E 109.5
H3C N3 H3E 109.5
H3D N3 H3E 109.5
C23 N4 H4C 109.5
C23 N4 H4D 109.5
H4C N4 H4D 109.5
C23 N4 H4E 109.5
H4C N4 H4E 109.5
H4D N4 H4E 109.5
C30 N5 H5C 109.5
C30 N5 H5D 109.5
H5C N5 H5D 109.5
C30 N5 H5E 109.5
H5C N5 H5E 109.5
H5D N5 H5E 109.5
C37 N6 H6C 109.5
C37 N6 H6D 109.5
H6C N6 H6D 109.5
C37 N6 H6E 109.5
H6C N6 H6E 109.5
H6D N6 H6E 109.5
C44 N7 H7C 109.5
C44 N7 H7D 109.5
H7C N7 H7D 109.5
C44 N7 H7E 109.5
H7C N7 H7E 109.5
H7D N7 H7E 109.5
C51 N8 H8A 109.5
C51 N8 H8B 109.5
H8A N8 H8B 109.5
C51 N8 H8C 109.5
H8A N8 H8C 109.5
H8B N8 H8C 109.5
C58 N9 H9A 109.5
C58 N9 H9B 109.5
H9A N9 H9B 109.5
C58 N9 H9C 109.5
H9A N9 H9C 109.5
H9B N9 H9C 109.5
C65 N10 H10C 109.5
C65 N10 H10D 109.5
H10C N10 H10D 109.5
C65 N10 H10E 109.5
H10C N10 H10E 109.5
H10D N10 H10E 109.5
C1 O1 Nd1 135.3(6)
C8 O3 Nd3 122.4(5)
C8 O4 Nd1 163.5(6)
C15 O5 Nd1 134.5(6)
C15 O6 Nd3 142.7(6)
C22 O7 Nd1 117.4(5)
C22 O8 Nd3 172.9(6)
C29 O9 Nd3 139.3(5)
C29 O10 Nd1 145.4(6)
C36 O11 Nd3 126.2(6)
C36 O12 Nd2 157.0(6)
C43 O13 Nd2 145.2(6)
C43 O14 Nd3 142.4(6)
C50 O15 Nd3 149.2(6)
C50 O16 Nd2 138.8(6)
C57 O17 Nd2 133.1(6)
C57 O18 Nd3 162.7(6)
C64 O19 Nd2 96.1(5)
C64 O20 Nd2 92.7(5)

loop_
_geom_bond_atom_site_label_1
_geom_bond_atom_site_label_2
_geom_bond_distance
Nd1 O4 2.369(6)
Nd1 O5 2.384(6)
Nd1 O1 2.397(7)
Nd1 O10 2.415(6)
Nd1 O7 2.421(6)
Nd1 O2W 2.506(7)
Nd1 O3W 2.510(6)
Nd1 O1W 2.599(7)
Nd2 O12 2.365(7)
Nd2 O13 2.401(7)
Nd2 O16 2.428(6)
Nd2 O17 2.440(6)
Nd2 O5W 2.504(6)
Nd2 O4W 2.528(7)
Nd2 O6W 2.563(7)
Nd2 O19 2.603(6)
Nd2 O20 2.680(6)
Nd2 C64 3.003(9)
Nd3 O8 2.421(6)
Nd3 O18 2.428(6)
Nd3 O14 2.440(6)
Nd3 O6 2.447(6)
Nd3 O15 2.464(6)
Nd3 O9 2.488(6)
Nd3 O11 2.514(6)
Nd3 O3 2.527(6)
Cl1 O22 1.410(9)
Cl1 O21 1.414(9)
Cl1 O24 1.431(9)
Cl1 O23 1.448(8)
Cl2 O27 1.424(8)
Cl2 O28 1.436(9)
Cl2 O26 1.442(12)
Cl2 O25 1.450(8)
Cl3 O32 1.418(8)
Cl3 O29 1.426(9)
Cl3 O30 1.434(9)
Cl3 O31 1.435(9)
Cl4 O33 1.430(8)
Cl4 O35 1.431(8)
Cl4 O36 1.435(8)
Cl4 O34 1.439(8)
Cl5 O38 1.15(2)
Cl5 O39 1.268(18)
Cl5 O40 1.314(14)
Cl5 O37 1.405(13)
Cl6 O41 1.374(9)
Cl6 O43 1.394(12)
Cl6 O42 1.424(10)
Cl6 O44 1.468(8)
Cl7 O48 1.237(14)
Cl7 O47 1.269(16)
Cl7 O46 1.329(14)
Cl7 O45 1.411(10)
Cl8 O51 1.317(14)
Cl8 O52 1.332(12)
Cl8 O49 1.390(11)
Cl8 O50 1.416(10)
Cl9 O53 1.405(9)
Cl9 O55 1.420(8)
Cl9 O54 1.433(8)
Cl9 O56 1.438(7)
C1 O2 1.216(12)
C1 O1 1.285(12)
C1 C2 1.540(14)
C2 N1 1.514(12)
C2 C7 1.526(13)
C2 C3 1.546(14)
C3 C4 1.493(16)
C3 H3A 0.9900
C3 H3B 0.9900
C4 C5 1.535(19)
C4 H4A 0.9900
C4 H4B 0.9900
C5 C6 1.484(17)
C5 H5A 0.9900
C5 H5B 0.9900
C6 C7 1.511(13)
C6 H6A 0.9900
C6 H6B 0.9900
C7 H7A 0.9900
C7 H7B 0.9900
C8 O4 1.234(10)
C8 O3 1.260(10)
C8 C9 1.541(11)
C9 N2 1.508(11)
C9 C14 1.532(12)
C9 C10 1.549(12)
C10 C11 1.494(13)
C10 H10A 0.9900
C10 H10B 0.9900
C11 C12 1.531(15)
C11 H11A 0.9900
C11 H11B 0.9900
C12 C13 1.522(15)
C12 H12A 0.9900
C12 H12B 0.9900
C13 C14 1.492(13)
C13 H13A 0.9900
C13 H13B 0.9900
C14 H14A 0.9900
C14 H14B 0.9900
C15 O6 1.225(11)
C15 O5 1.248(11)
C15 C16 1.567(13)
C16 N3 1.488(11)
C16 C17 1.497(13)
C16 C21 1.541(13)
C17 C18 1.546(13)
C17 H17A 0.9900
C17 H17B 0.9900
C18 C19 1.505(17)
C18 H18A 0.9900
C18 H18B 0.9900
C19 C20 1.523(17)
C19 H19A 0.9900
C19 H19B 0.9900
C20 C21 1.557(13)
C20 H20A 0.9900
C20 H20B 0.9900
C21 H21A 0.9900
C21 H21B 0.9900
C22 O7 1.236(11)
C22 O8 1.258(10)
C22 C23 1.556(12)
C23 N4 1.482(11)
C23 C24 1.532(12)
C23 C28 1.555(12)
C24 C25 1.495(13)
C24 H24A 0.9900
C24 H24B 0.9900
C25 C26 1.565(16)
C25 H25A 0.9900
C25 H25B 0.9900
C26 C27 1.492(16)
C26 H26A 0.9900
C26 H26B 0.9900
C27 C28 1.516(13)
C27 H27A 0.9900
C27 H27B 0.9900
C28 H28A 0.9900
C28 H28B 0.9900
C29 O9 1.248(10)
C29 O10 1.253(10)
C29 C30 1.527(12)
C30 N5 1.505(11)
C30 C31 1.516(12)
C30 C35 1.532(13)
C31 C32 1.537(15)
C31 H31A 0.9900
C31 H31B 0.9900
C32 C33 1.504(18)
C32 H32A 0.9900
C32 H32B 0.9900
C33 C34 1.516(18)
C33 H33A 0.9900
C33 H33B 0.9900
C34 C35 1.528(15)
C34 H34A 0.9900
C34 H34B 0.9900
C35 H35A 0.9900
C35 H35B 0.9900
C36 O11 1.244(11)
C36 O12 1.258(11)
C36 C37 1.518(12)
C37 C38 1.495(14)
C37 C42 1.507(12)
C37 N6 1.542(11)
C38 C39 1.539(14)
C38 H38A 0.9900
C38 H38B 0.9900
C39 C40 1.546(15)
C39 H39A 0.9900
C39 H39B 0.9900
C40 C41 1.513(16)
C40 H40A 0.9900
C40 H40B 0.9900
C41 C42 1.525(13)
C41 H41A 0.9900
C41 H41B 0.9900
C42 H42A 0.9900
C42 H42B 0.9900
C43 O14 1.234(10)
C43 O13 1.262(11)
C43 C44 1.544(12)
C44 N7 1.494(11)
C44 C45 1.512(13)
C44 C49 1.517(13)
C45 C46 1.517(14)
C45 H45A 0.9900
C45 H45B 0.9900
C46 C47 1.537(15)
C46 H46A 0.9900
C46 H46B 0.9900
C47 C48 1.519(15)
C47 H47A 0.9900
C47 H47B 0.9900
C48 C49 1.501(13)
C48 H48A 0.9900
C48 H48B 0.9900
C49 H49A 0.9900
C49 H49B 0.9900
C50 O15 1.229(11)
C50 O16 1.245(11)
C50 C51 1.550(12)
C51 C52 1.543(12)
C51 N8 1.546(11)
C51 C56 1.550(12)
C52 C53 1.511(14)
C52 H52A 0.9900
C52 H52B 0.9900
C53 C54 1.569(15)
C53 H53A 0.9900
C53 H53B 0.9900
C54 C55 1.476(15)
C54 H54A 0.9900
C54 H54B 0.9900
C55 C56 1.524(14)
C55 H55A 0.9900
C55 H55B 0.9900
C56 H56A 0.9900
C56 H56B 0.9900
C57 O17 1.235(11)
C57 O18 1.252(11)
C57 C58 1.538(13)
C58 N9 1.508(11)
C58 C59 1.528(13)
C58 C63 1.540(13)
C59 C60 1.525(13)
C59 H59A 0.9900
C59 H59B 0.9900
C60 C61 1.528(15)
C60 H60A 0.9900
C60 H60B 0.9900
C61 C62 1.518(15)
C61 H61A 0.9900
C61 H61B 0.9900
C62 C63 1.541(13)
C62 H62A 0.9900
C62 H62B 0.9900
C63 H63A 0.9900
C63 H63B 0.9900
C64 O20 1.235(11)
C64 O19 1.248(11)
C64 C65 1.518(12)
C65 N10 1.489(12)
C65 C66 1.503(14)
C65 C70 1.569(15)
C66 C67 1.539(19)
C66 H66A 0.9900
C66 H66B 0.9900
C67 C68 1.48(2)
C67 H67A 0.9900
C67 H67B 0.9900
C68 C69 1.50(3)
C68 H68A 0.9900
C68 H68B 0.9900
C69 C70 1.54(2)
C69 H69A 0.9900
C69 H69B 0.9900
C70 H70A 0.9900
C70 H70B 0.9900
N1 H1A 0.9100
N1 H1B 0.9100
N1 H1C 0.9100
N2 H2A 0.9100
N2 H2B 0.9100
N2 H2C 0.9100
N3 H3C 0.9100
N3 H3D 0.9100
N3 H3E 0.9100
N4 H4C 0.9100
N4 H4D 0.9100
N4 H4E 0.9100
N5 H5C 0.9100
N5 H5D 0.9100
N5 H5E 0.9100
N6 H6C 0.9100
N6 H6D 0.9100
N6 H6E 0.9100
N7 H7C 0.9100
N7 H7D 0.9100
N7 H7E 0.9100
N8 H8A 0.9100
N8 H8B 0.9100
N8 H8C 0.9100
N9 H9A 0.9100
N9 H9B 0.9100
N9 H9C 0.9100
N10 H10C 0.9100
N10 H10D 0.9100
N10 H10E 0.9100
